data_4131772
loop_
_publ_author_name
'Schwamm, Ryan J.'
'Lein, Matthias'
'Coles, Martyn P.'
'Fitchett, Christopher M.'

_publ_section_title
;
 Bismuth(III) Complex of the [S<sub>4</sub>]<sup>&#x2022;-</sup> Radical
 Anion: Dimer Formation via Pancake Bonds.
;
_journal_issue 46
_journal_name_full 'Journal of the American Chemical Society'
_journal_page_first 16490
_journal_page_last 16493
_journal_paper_doi 10.1021/jacs.7b10454
_journal_volume 139
_journal_year 2017
_chemical_formula_moiety 'C76 H78 Bi N2 O Si2'
_chemical_formula_sum 'C76 H78 Bi N2 O Si2'
_chemical_formula_weight 1300.56
_space_group_IT_number 15
_space_group_name_Hall '-C 2yc'
_space_group_name_H-M_alt 'C 1 2/c 1'
_symmetry_cell_setting monoclinic
_symmetry_Int_Tables_number 15
_symmetry_space_group_name_Hall '-C 2yc'
_symmetry_space_group_name_H-M 'C 1 2/c 1'
_atom_sites_solution_hydrogens geom
_audit_conform_dict_location ftp://ftp.iucr.org/pub/cif_core.dic
_audit_conform_dict_name cif_core.dic
_audit_conform_dict_version 2.4.3
_audit_creation_date 2017-02-17T12:44:27-00:00
_audit_creation_method 'WinGX routine CIF_UPDATE'
_cell_angle_alpha 90
_cell_angle_beta 101.928(3)
_cell_angle_gamma 90
_cell_formula_units_Z 4
_cell_length_a 24.5463(6)
_cell_length_b 11.1899(3)
_cell_length_c 23.9777(7)
_cell_measurement_reflns_used 8171
_cell_measurement_temperature 120.01(10)
_cell_measurement_theta_max 28.857
_cell_measurement_theta_min 4.017
_cell_measurement_wavelength 0.71073
_cell_volume 6443.8(3)
_computing_cell_refinement
;
        CrysAlisPro, Agilent Technologies,
        Version 1.171.37.35h (release 09-02-2015 CrysAlis171 .NET)
        (compiled Feb  9 2015,16:26:32)
;
_computing_data_collection
;
        CrysAlisPro, Agilent Technologies,
        Version 1.171.37.35h (release 09-02-2015 CrysAlis171 .NET)
        (compiled Feb  9 2015,16:26:32)
;
_computing_data_reduction
;
        CrysAlisPro, Agilent Technologies,
        Version 1.171.37.35h (release 09-02-2015 CrysAlis171 .NET)
        (compiled Feb  9 2015,16:26:32)
;
_computing_molecular_graphics 'Ortep for Windows (Farrugia, 2012)'
_computing_publication_material 'WinGX publication routines (Farrugia, 2012)'
_computing_structure_refinement 'SHELXL-2014/6 (Sheldrick, 2014)'
_diffrn_ambient_temperature 120.01(10)
_diffrn_detector 'CCD plate'
_diffrn_detector_area_resol_mean 8.0856
_diffrn_measured_fraction_theta_full 0.9973
_diffrn_measured_fraction_theta_max 0.8431
_diffrn_measurement_device 'four-circle diffractometer'
_diffrn_measurement_device_type 'SuperNova, Dual, Cu at zero, EosS2'
_diffrn_measurement_method '\w scans'
_diffrn_orient_matrix_UB_11 -0.0008235
_diffrn_orient_matrix_UB_12 0.0526088
_diffrn_orient_matrix_UB_13 0.0163093
_diffrn_orient_matrix_UB_21 -0.0284863
_diffrn_orient_matrix_UB_22 -0.0106954
_diffrn_orient_matrix_UB_23 -0.0000049
_diffrn_orient_matrix_UB_31 0.0077629
_diffrn_orient_matrix_UB_32 -0.033711
_diffrn_orient_matrix_UB_33 0.0254525
_diffrn_radiation_monochromator mirror
_diffrn_radiation_probe x-ray
_diffrn_radiation_type 'Mo K\a'
_diffrn_radiation_wavelength 0.71073
_diffrn_reflns_av_R_equivalents 0.0273
_diffrn_reflns_av_unetI/netI 0.0439
_diffrn_reflns_Laue_measured_fraction_full 0.998
_diffrn_reflns_Laue_measured_fraction_max 0.842
_diffrn_reflns_limit_h_max 33
_diffrn_reflns_limit_h_min -31
_diffrn_reflns_limit_k_max 15
_diffrn_reflns_limit_k_min -14
_diffrn_reflns_limit_l_max 32
_diffrn_reflns_limit_l_min -32
_diffrn_reflns_number 17591
_diffrn_reflns_point_group_measured_fraction_full 0.998
_diffrn_reflns_point_group_measured_fraction_max 0.842
_diffrn_reflns_theta_full 26.3154
_diffrn_reflns_theta_max 29.5616
_diffrn_reflns_theta_min 3.3851
_diffrn_source 'SuperNova (Mo) X-ray Source'
_exptl_absorpt_coefficient_mu 2.805
_exptl_absorpt_correction_T_max 0.794
_exptl_absorpt_correction_T_min 0.642
_exptl_absorpt_correction_type gaussian
_exptl_absorpt_process_details
;
        CrysAlisPro, Agilent Technologies,
        Version 1.171.37.35h (release 09-02-2015 CrysAlis171 .NET)
        (compiled Feb  9 2015,16:26:32)
Numerical absorption correction based on gaussian integration over
                        a multifaceted crystal model
        Empirical absorption correction using spherical harmonics,
 implemented in SCALE3 ABSPACK scaling algorithm.
;
_exptl_crystal_colour red
_exptl_crystal_density_diffrn 1.341
_exptl_crystal_density_method 'not measured'
_exptl_crystal_description prism
_exptl_crystal_F_000 2668
_exptl_crystal_size_max 0.2358
_exptl_crystal_size_mid 0.1594
_exptl_crystal_size_min 0.1256
_refine_diff_density_max 0.567
_refine_diff_density_min -0.621
_refine_diff_density_rms 0.088
_refine_ls_extinction_method none
_refine_ls_goodness_of_fit_ref 1.059
_refine_ls_hydrogen_treatment constr
_refine_ls_matrix_type full
_refine_ls_number_constraints 0
_refine_ls_number_parameters 376
_refine_ls_number_reflns 7600
_refine_ls_number_restraints 0
_refine_ls_restrained_S_all 1.059
_refine_ls_R_factor_all 0.0328
_refine_ls_R_factor_gt 0.0271
_refine_ls_shift/su_max 0.001
_refine_ls_shift/su_mean 0
_refine_ls_structure_factor_coef Fsqd
_refine_ls_weighting_details 'w=1/[\s^2^(Fo^2^)+(0.0197P)^2^+5.0997P] where P=(Fo^2^+2Fc^2^)/3'
_refine_ls_weighting_scheme calc
_refine_ls_wR_factor_gt 0.0526
_refine_ls_wR_factor_ref 0.0549
_reflns_number_gt 6952
_reflns_number_total 7600
_reflns_threshold_expression 'I > 2\s(I)'
_cod_data_source_file ja7b10454_si_002.cif
_cod_data_source_block Compound-7-{C2/c}
_cod_original_sg_symbol_H-M 'C 2/c'
_cod_database_code 4131772

loop_
_symmetry_equiv_pos_as_xyz
'x, y, z'
'-x, y, -z+1/2'
'x+1/2, y+1/2, z'
'-x+1/2, y+1/2, -z+1/2'
'-x, -y, -z'
'x, -y, z-1/2'
'-x+1/2, -y+1/2, -z'
'x+1/2, -y+1/2, z-1/2'

loop_
_atom_site_label
_atom_site_type_symbol
_atom_site_fract_x
_atom_site_fract_y
_atom_site_fract_z
_atom_site_U_iso_or_equiv
_atom_site_adp_type
_atom_site_occupancy
_atom_site_calc_flag
Bi Bi 0.5 0.71073(2) 0.75 0.01679(4) Uani 1 d
Si Si 0.44246(2) 0.43445(6) 0.76391(2) 0.01299(12) Uani 1 d
O O 0.5 0.37713(19) 0.75 0.0150(4) Uani 1 d
N N 0.43379(7) 0.57398(16) 0.73288(7) 0.0125(4) Uani 1 d
C1 C 0.38031(8) 0.60604(19) 0.69960(9) 0.0123(4) Uani 1 d
C2 C 0.33926(9) 0.6567(2) 0.72555(9) 0.0157(5) Uani 1 d
C3 C 0.28580(9) 0.6764(2) 0.69416(9) 0.0172(5) Uani 1 d
H3 H 0.2587 0.7098 0.7127 0.021 Uiso 1 calc
C4 C 0.27053(9) 0.6487(2) 0.63637(9) 0.0158(5) Uani 1 d
C5 C 0.31226(9) 0.6050(2) 0.61073(9) 0.0160(5) Uani 1 d
H5 H 0.3035 0.5893 0.5709 0.019 Uiso 1 calc
C6 C 0.36614(8) 0.58323(19) 0.64044(9) 0.0130(4) Uani 1 d
C7 C 0.35522(9) 0.6964(2) 0.78760(9) 0.0170(5) Uani 1 d
H7 H 0.3828 0.6365 0.8073 0.02 Uiso 1 calc
C8 C 0.38548(9) 0.8161(2) 0.79299(10) 0.0203(5) Uani 1 d
C9 C 0.38241(10) 0.8937(2) 0.74749(11) 0.0262(6) Uani 1 d
H9 H 0.3594 0.8739 0.7117 0.031 Uiso 1 calc
C10 C 0.41227(12) 0.9996(3) 0.75308(13) 0.0359(7) Uani 1 d
H10 H 0.4095 1.0513 0.7212 0.043 Uiso 1 calc
C11 C 0.44591(11) 1.0305(3) 0.80448(13) 0.0385(7) Uani 1 d
H11 H 0.4667 1.1027 0.8083 0.046 Uiso 1 calc
C12 C 0.44886(11) 0.9545(3) 0.85040(13) 0.0367(7) Uani 1 d
H12 H 0.4714 0.9755 0.8862 0.044 Uiso 1 calc
C13 C 0.41946(10) 0.8483(2) 0.84506(11) 0.0274(6) Uani 1 d
H13 H 0.4224 0.7967 0.877 0.033 Uiso 1 calc
C14 C 0.30623(9) 0.6919(2) 0.81768(9) 0.0202(5) Uani 1 d
C15 C 0.28237(10) 0.7927(2) 0.83566(10) 0.0256(6) Uani 1 d
H15 H 0.2961 0.8695 0.8288 0.031 Uiso 1 calc
C16 C 0.23812(10) 0.7829(3) 0.86391(11) 0.0333(7) Uani 1 d
H16 H 0.2225 0.8528 0.8768 0.04 Uiso 1 calc
C17 C 0.21750(11) 0.6736(3) 0.87300(11) 0.0376(8) Uani 1 d
H17 H 0.1876 0.6673 0.8924 0.045 Uiso 1 calc
C18 C 0.23968(11) 0.5719(3) 0.85427(12) 0.0381(7) Uani 1 d
H18 H 0.2247 0.4957 0.86 0.046 Uiso 1 calc
C19 C 0.28416(10) 0.5815(3) 0.82690(11) 0.0299(6) Uani 1 d
H19 H 0.2997 0.5112 0.8143 0.036 Uiso 1 calc
C20 C 0.21133(9) 0.6688(2) 0.60184(10) 0.0198(5) Uani 1 d
C21 C 0.16925(11) 0.6821(4) 0.64025(13) 0.0611(12) Uani 1 d
H21A H 0.1317 0.6902 0.6167 0.092 Uiso 1 calc
H21B H 0.1782 0.7533 0.6642 0.092 Uiso 1 calc
H21C H 0.1707 0.6113 0.6646 0.092 Uiso 1 calc
C22 C 0.19289(10) 0.5641(2) 0.56196(12) 0.0339(7) Uani 1 d
H22A H 0.154 0.5753 0.5426 0.051 Uiso 1 calc
H22B H 0.1965 0.4897 0.584 0.051 Uiso 1 calc
H22C H 0.2164 0.5599 0.5335 0.051 Uiso 1 calc
C23 C 0.20945(13) 0.7810(3) 0.56581(16) 0.0525(10) Uani 1 d
H23A H 0.238 0.7761 0.5427 0.079 Uiso 1 calc
H23B H 0.2165 0.8511 0.5908 0.079 Uiso 1 calc
H23C H 0.1727 0.7882 0.5407 0.079 Uiso 1 calc
C24 C 0.41067(8) 0.54312(19) 0.60876(9) 0.0131(4) Uani 1 d
H24 H 0.444 0.5227 0.6389 0.016 Uiso 1 calc
C25 C 0.42923(9) 0.6437(2) 0.57394(9) 0.0155(5) Uani 1 d
C26 C 0.41368(10) 0.7618(2) 0.57791(10) 0.0208(5) Uani 1 d
H26 H 0.3892 0.7824 0.6023 0.025 Uiso 1 calc
C27 C 0.43323(10) 0.8507(2) 0.54679(10) 0.0258(6) Uani 1 d
H27 H 0.422 0.9312 0.5501 0.031 Uiso 1 calc
C28 C 0.46887(11) 0.8231(2) 0.51106(11) 0.0308(6) Uani 1 d
H28 H 0.482 0.884 0.4895 0.037 Uiso 1 calc
C29 C 0.48515(12) 0.7063(3) 0.50698(12) 0.0331(6) Uani 1 d
H29 H 0.5099 0.6865 0.4828 0.04 Uiso 1 calc
C30 C 0.46567(10) 0.6181(2) 0.53783(10) 0.0255(6) Uani 1 d
H30 H 0.4773 0.5379 0.5345 0.031 Uiso 1 calc
C31 C 0.39585(9) 0.4288(2) 0.57376(9) 0.0152(5) Uani 1 d
C32 C 0.41667(9) 0.3203(2) 0.59671(10) 0.0199(5) Uani 1 d
H32 H 0.4389 0.3179 0.6342 0.024 Uiso 1 calc
C33 C 0.40564(11) 0.2153(2) 0.56592(12) 0.0282(6) Uani 1 d
H33 H 0.4205 0.1418 0.5822 0.034 Uiso 1 calc
C34 C 0.37324(12) 0.2170(3) 0.51190(13) 0.0352(7) Uani 1 d
H34 H 0.3654 0.1448 0.4909 0.042 Uiso 1 calc
C35 C 0.35194(11) 0.3245(3) 0.48807(11) 0.0335(7) Uani 1 d
H35 H 0.3295 0.3261 0.4507 0.04 Uiso 1 calc
C36 C 0.36354(9) 0.4293(2) 0.51886(10) 0.0233(5) Uani 1 d
H36 H 0.3492 0.5028 0.5022 0.028 Uiso 1 calc
C37 C 0.44693(9) 0.4403(2) 0.84242(9) 0.0211(5) Uani 1 d
H37A H 0.4639 0.3664 0.8599 0.032 Uiso 1 calc
H37B H 0.4095 0.4488 0.8502 0.032 Uiso 1 calc
H37C H 0.4698 0.5087 0.8585 0.032 Uiso 1 calc
C38 C 0.38253(9) 0.3372(2) 0.73469(10) 0.0193(5) Uani 1 d
H38A H 0.38 0.3264 0.6937 0.029 Uiso 1 calc
H38B H 0.3482 0.3744 0.7412 0.029 Uiso 1 calc
H38C H 0.3876 0.2593 0.7537 0.029 Uiso 1 calc

loop_
_atom_site_aniso_label
_atom_site_aniso_U_11
_atom_site_aniso_U_22
_atom_site_aniso_U_33
_atom_site_aniso_U_23
_atom_site_aniso_U_13
_atom_site_aniso_U_12
Bi 0.01245(6) 0.01324(6) 0.02393(7) 0 0.00203(5) 0
Si 0.0108(3) 0.0150(3) 0.0134(3) 0.0008(2) 0.0031(2) -0.0008(2)
O 0.0121(10) 0.0130(11) 0.0204(11) 0 0.0049(9) 0
N 0.0097(8) 0.0152(10) 0.0120(9) 0.0001(7) 0.0006(7) -0.0010(7)
C1 0.0108(9) 0.0110(11) 0.0154(10) -0.0001(8) 0.0035(8) -0.0003(8)
C2 0.0172(11) 0.0169(12) 0.0131(10) -0.0002(9) 0.0038(9) 0.0020(9)
C3 0.0147(10) 0.0206(12) 0.0171(11) -0.0024(9) 0.0049(9) 0.0044(9)
C4 0.0134(10) 0.0164(12) 0.0168(11) -0.0004(9) 0.0014(9) 0.0003(9)
C5 0.0177(11) 0.0170(12) 0.0129(10) -0.0018(9) 0.0027(9) 0.0001(9)
C6 0.0132(10) 0.0114(11) 0.0151(10) -0.0005(8) 0.0047(9) 0.0001(9)
C7 0.0164(10) 0.0218(13) 0.0128(10) -0.0024(9) 0.0029(9) 0.0076(10)
C8 0.0154(11) 0.0224(13) 0.0225(12) -0.0076(10) 0.0023(9) 0.0065(10)
C9 0.0299(13) 0.0240(14) 0.0233(13) -0.0038(10) 0.0022(11) 0.0040(11)
C10 0.0443(17) 0.0225(14) 0.0419(17) -0.0015(12) 0.0117(14) 0.0024(13)
C11 0.0285(14) 0.0291(16) 0.056(2) -0.0101(14) 0.0049(14) -0.0013(13)
C12 0.0248(13) 0.0378(17) 0.0416(17) -0.0167(14) -0.0071(13) 0.0012(13)
C13 0.0251(13) 0.0318(15) 0.0230(13) -0.0057(11) -0.0006(11) 0.0070(12)
C14 0.0167(11) 0.0317(15) 0.0118(10) 0.0005(10) 0.0019(9) 0.0071(10)
C15 0.0194(11) 0.0359(15) 0.0207(12) -0.0065(11) 0.0021(10) 0.0078(12)
C16 0.0207(12) 0.053(2) 0.0256(13) -0.0120(13) 0.0041(11) 0.0113(14)
C17 0.0183(12) 0.073(2) 0.0237(14) 0.0043(14) 0.0085(11) 0.0134(14)
C18 0.0244(13) 0.052(2) 0.0400(17) 0.0183(14) 0.0124(13) 0.0073(14)
C19 0.0244(13) 0.0354(16) 0.0313(14) 0.0070(12) 0.0094(12) 0.0111(12)
C20 0.0143(10) 0.0243(13) 0.0189(11) -0.0029(10) -0.0011(9) 0.0034(10)
C21 0.0149(13) 0.131(4) 0.0349(17) -0.023(2) -0.0013(12) 0.0148(18)
C22 0.0208(12) 0.0268(15) 0.0453(17) -0.0073(12) -0.0134(12) 0.0036(11)
C23 0.0381(17) 0.0309(17) 0.072(2) 0.0186(16) -0.0262(16) -0.0003(14)
C24 0.0119(10) 0.0144(11) 0.0123(10) -0.0017(8) 0.0012(8) 0.0013(9)
C25 0.0143(10) 0.0181(12) 0.0135(10) -0.0002(9) 0.0018(9) -0.0022(9)
C26 0.0172(11) 0.0225(13) 0.0221(12) -0.0024(10) 0.0028(10) -0.0019(10)
C27 0.0277(13) 0.0167(13) 0.0295(13) 0.0022(10) -0.0021(11) -0.0018(11)
C28 0.0360(15) 0.0302(15) 0.0255(13) 0.0087(11) 0.0047(12) -0.0124(12)
C29 0.0391(15) 0.0348(16) 0.0310(14) 0.0027(13) 0.0200(13) -0.0080(13)
C30 0.0303(13) 0.0220(14) 0.0278(13) 0.0007(11) 0.0145(11) -0.0014(11)
C31 0.0123(10) 0.0191(12) 0.0163(11) -0.0039(9) 0.0079(9) -0.0021(9)
C32 0.0199(11) 0.0222(13) 0.0212(12) -0.0014(10) 0.0123(10) -0.0029(10)
C33 0.0319(13) 0.0186(13) 0.0400(15) -0.0047(12) 0.0208(12) -0.0051(12)
C34 0.0352(15) 0.0297(16) 0.0467(17) -0.0207(14) 0.0224(14) -0.0156(13)
C35 0.0265(13) 0.0480(19) 0.0252(14) -0.0179(12) 0.0033(11) -0.0095(13)
C36 0.0195(11) 0.0306(15) 0.0190(12) -0.0057(10) 0.0021(10) 0.0003(11)
C37 0.0160(11) 0.0308(14) 0.0170(11) 0.0040(10) 0.0049(9) 0.0017(10)
C38 0.0167(11) 0.0203(12) 0.0217(12) 0.0005(10) 0.0059(10) -0.0018(10)

loop_
_atom_type_symbol
_atom_type_description
_atom_type_scat_dispersion_real
_atom_type_scat_dispersion_imag
_atom_type_scat_source
C C 0.0033 0.0016 'International Tables Vol C Tables 4.2.6.8 and 6.1.1.4'
H H 0 0 'International Tables Vol C Tables 4.2.6.8 and 6.1.1.4'
N N 0.0061 0.0033 'International Tables Vol C Tables 4.2.6.8 and 6.1.1.4'
O O 0.0106 0.006 'International Tables Vol C Tables 4.2.6.8 and 6.1.1.4'
Si Si 0.0817 0.0704 'International Tables Vol C Tables 4.2.6.8 and 6.1.1.4'
Bi Bi -4.1077 10.2566 'International Tables Vol C Tables 4.2.6.8 and 6.1.1.4'

loop_
_exptl_crystal_face_index_h
_exptl_crystal_face_index_k
_exptl_crystal_face_index_l
_exptl_crystal_face_perp_dist
6 -6 29 0.1166
0 -11 24 0.1125
-5 -14 16 0.1075
1 -14 -16 0.08
-14 -13 -12 0.1064
-11 0 -29 0.1129
11 15 1 0.0392
-28 1 25 0.1323
31 -7 -5 0.0554
22 10 -19 0.0526
26 0 -27 0.0834
9 6 -31 0.0868
-18 10 -16 0.0995
-30 8 3 0.1054
31 7 -4 0.0535
-26 1 -16 0.0971
-31 -6 1 0.0722
-20 -10 20 0.0981
9 13 -17 0.0517
5 10 -27 0.0788
15 14 -7 0.0248
20 10 12 0.0516
-34 2 0 0.0823
2 -16 -1 0.0818
-2 16 -1 0.0627
1 6 30 0.1133
-25 11 -1 0.0943
19 -13 -1 0.0696
-28 6 21 0.1225
-6 -6 31 0.1058
-28 -5 22 0.0929
-10 -15 2 0.0978
-17 -7 28 0.0959
0 12 21 0.0903
21 -11 -15 0.0578

loop_
_geom_angle_atom_site_label_1
_geom_angle_atom_site_label_2
_geom_angle_atom_site_label_3
_geom_angle
_geom_angle_site_symmetry_1
_geom_angle_site_symmetry_3
N Bi N 92.26(9) . 2_656
O Si N 107.44(9) . .
O Si C38 110.05(10) . .
N Si C38 110.62(10) . .
O Si C37 110.13(8) . .
N Si C37 112.36(10) . .
C38 Si C37 106.25(11) . .
Si O Si 134.16(14) 2_656 .
C1 N Si 118.94(14) . .
C1 N Bi 118.95(13) . .
Si N Bi 121.81(9) . .
C2 C1 C6 117.81(19) . .
C2 C1 N 120.75(18) . .
C6 C1 N 121.39(18) . .
C3 C2 C1 120.43(19) . .
C3 C2 C7 120.41(19) . .
C1 C2 C7 119.06(19) . .
C2 C3 C4 122.2(2) . .
C2 C3 H3 118.9 . .
C4 C3 H3 118.9 . .
C5 C4 C3 116.56(19) . .
C5 C4 C20 121.09(19) . .
C3 C4 C20 122.32(19) . .
C4 C5 C6 123.2(2) . .
C4 C5 H5 118.4 . .
C6 C5 H5 118.4 . .
C5 C6 C1 119.63(19) . .
C5 C6 C24 120.15(18) . .
C1 C6 C24 120.09(18) . .
C14 C7 C8 114.02(19) . .
C14 C7 C2 112.53(18) . .
C8 C7 C2 111.19(19) . .
C14 C7 H7 106.1 . .
C8 C7 H7 106.1 . .
C2 C7 H7 106.1 . .
C9 C8 C13 117.9(2) . .
C9 C8 C7 122.5(2) . .
C13 C8 C7 119.5(2) . .
C8 C9 C10 121.2(2) . .
C8 C9 H9 119.4 . .
C10 C9 H9 119.4 . .
C11 C10 C9 120.6(3) . .
C11 C10 H10 119.7 . .
C9 C10 H10 119.7 . .
C10 C11 C12 118.8(3) . .
C10 C11 H11 120.6 . .
C12 C11 H11 120.6 . .
C13 C12 C11 121.0(3) . .
C13 C12 H12 119.5 . .
C11 C12 H12 119.5 . .
C12 C13 C8 120.5(3) . .
C12 C13 H13 119.8 . .
C8 C13 H13 119.8 . .
C15 C14 C19 118.3(2) . .
C15 C14 C7 123.2(2) . .
C19 C14 C7 118.5(2) . .
C14 C15 C16 120.6(3) . .
C14 C15 H15 119.7 . .
C16 C15 H15 119.7 . .
C17 C16 C15 120.0(3) . .
C17 C16 H16 120 . .
C15 C16 H16 120 . .
C16 C17 C18 120.4(2) . .
C16 C17 H17 119.8 . .
C18 C17 H17 119.8 . .
C17 C18 C19 119.5(3) . .
C17 C18 H18 120.2 . .
C19 C18 H18 120.2 . .
C14 C19 C18 121.1(3) . .
C14 C19 H19 119.5 . .
C18 C19 H19 119.5 . .
C23 C20 C22 108.0(2) . .
C23 C20 C21 108.5(3) . .
C22 C20 C21 107.7(2) . .
C23 C20 C4 110.0(2) . .
C22 C20 C4 110.63(19) . .
C21 C20 C4 111.9(2) . .
C20 C21 H21A 109.5 . .
C20 C21 H21B 109.5 . .
H21A C21 H21B 109.5 . .
C20 C21 H21C 109.5 . .
H21A C21 H21C 109.5 . .
H21B C21 H21C 109.5 . .
C20 C22 H22A 109.5 . .
C20 C22 H22B 109.5 . .
H22A C22 H22B 109.5 . .
C20 C22 H22C 109.5 . .
H22A C22 H22C 109.5 . .
H22B C22 H22C 109.5 . .
C20 C23 H23A 109.5 . .
C20 C23 H23B 109.5 . .
H23A C23 H23B 109.5 . .
C20 C23 H23C 109.5 . .
H23A C23 H23C 109.5 . .
H23B C23 H23C 109.5 . .
C6 C24 C25 112.46(18) . .
C6 C24 C31 113.95(17) . .
C25 C24 C31 112.34(17) . .
C6 C24 H24 105.8 . .
C25 C24 H24 105.8 . .
C31 C24 H24 105.8 . .
C26 C25 C30 117.4(2) . .
C26 C25 C24 123.28(19) . .
C30 C25 C24 119.3(2) . .
C25 C26 C27 121.1(2) . .
C25 C26 H26 119.5 . .
C27 C26 H26 119.5 . .
C28 C27 C26 120.5(2) . .
C28 C27 H27 119.7 . .
C26 C27 H27 119.7 . .
C29 C28 C27 119.2(2) . .
C29 C28 H28 120.4 . .
C27 C28 H28 120.4 . .
C28 C29 C30 120.3(2) . .
C28 C29 H29 119.8 . .
C30 C29 H29 119.8 . .
C29 C30 C25 121.6(2) . .
C29 C30 H30 119.2 . .
C25 C30 H30 119.2 . .
C32 C31 C36 118.1(2) . .
C32 C31 C24 119.2(2) . .
C36 C31 C24 122.7(2) . .
C33 C32 C31 121.1(2) . .
C33 C32 H32 119.5 . .
C31 C32 H32 119.5 . .
C34 C33 C32 120.2(3) . .
C34 C33 H33 119.9 . .
C32 C33 H33 119.9 . .
C33 C34 C35 119.7(2) . .
C33 C34 H34 120.1 . .
C35 C34 H34 120.1 . .
C36 C35 C34 119.8(3) . .
C36 C35 H35 120.1 . .
C34 C35 H35 120.1 . .
C35 C36 C31 121.1(3) . .
C35 C36 H36 119.5 . .
C31 C36 H36 119.5 . .
Si C37 H37A 109.5 . .
Si C37 H37B 109.5 . .
H37A C37 H37B 109.5 . .
Si C37 H37C 109.5 . .
H37A C37 H37C 109.5 . .
H37B C37 H37C 109.5 . .
Si C38 H38A 109.5 . .
Si C38 H38B 109.5 . .
H38A C38 H38B 109.5 . .
Si C38 H38C 109.5 . .
H38A C38 H38C 109.5 . .
H38B C38 H38C 109.5 . .

loop_
_geom_bond_atom_site_label_1
_geom_bond_atom_site_label_2
_geom_bond_distance
_geom_bond_site_symmetry_2
Bi N 2.2080(17) .
Bi N 2.2081(17) 2_656
Si O 1.6470(10) .
Si N 1.7236(19) .
Si C38 1.847(2) .
Si C37 1.864(2) .
O Si 1.6470(10) 2_656
N C1 1.434(3) .
C1 C2 1.408(3) .
C1 C6 1.412(3) .
C2 C3 1.389(3) .
C2 C7 1.524(3) .
C3 C4 1.393(3) .
C3 H3 0.95 .
C4 C5 1.388(3) .
C4 C20 1.533(3) .
C5 C6 1.388(3) .
C5 H5 0.95 .
C6 C24 1.522(3) .
C7 C14 1.526(3) .
C7 C8 1.524(3) .
C7 H7 1 .
C8 C9 1.384(3) .
C8 C13 1.398(3) .
C9 C10 1.385(4) .
C9 H9 0.95 .
C10 C11 1.378(4) .
C10 H10 0.95 .
C11 C12 1.381(4) .
C11 H11 0.95 .
C12 C13 1.383(4) .
C12 H12 0.95 .
C13 H13 0.95 .
C14 C15 1.381(3) .
C14 C19 1.385(4) .
C15 C16 1.398(3) .
C15 H15 0.95 .
C16 C17 1.359(4) .
C16 H16 0.95 .
C17 C18 1.376(4) .
C17 H17 0.95 .
C18 C19 1.389(3) .
C18 H18 0.95 .
C19 H19 0.95 .
C20 C23 1.519(4) .
C20 C22 1.521(3) .
C20 C21 1.527(4) .
C21 H21A 0.98 .
C21 H21B 0.98 .
C21 H21C 0.98 .
C22 H22A 0.98 .
C22 H22B 0.98 .
C22 H22C 0.98 .
C23 H23A 0.98 .
C23 H23B 0.98 .
C23 H23C 0.98 .
C24 C25 1.526(3) .
C24 C31 1.532(3) .
C24 H24 1 .
C25 C26 1.385(3) .
C25 C30 1.397(3) .
C26 C27 1.387(3) .
C26 H26 0.95 .
C27 C28 1.380(4) .
C27 H27 0.95 .
C28 C29 1.376(4) .
C28 H28 0.95 .
C29 C30 1.378(3) .
C29 H29 0.95 .
C30 H30 0.95 .
C31 C32 1.387(3) .
C31 C36 1.389(3) .
C32 C33 1.384(3) .
C32 H32 0.95 .
C33 C34 1.373(4) .
C33 H33 0.95 .
C34 C35 1.387(4) .
C34 H34 0.95 .
C35 C36 1.384(4) .
C35 H35 0.95 .
C36 H36 0.95 .
C37 H37A 0.98 .
C37 H37B 0.98 .
C37 H37C 0.98 .
C38 H38A 0.98 .
C38 H38B 0.98 .
C38 H38C 0.98 .
